data_2217548
loop_
_publ_author_name
'Mahon, Andrew B.'
'Jensen, Paul'
'Try, Andrew C.'

_publ_section_title 5,11-Dimethyldibenzo[<i>b</i>,<i>f</i>][1,5]diazocine-6,12(5<i>H</i>,11<i>H</i>)-dione
_journal_coeditor_code HK2415
_journal_issue 2
_journal_name_full 'Acta Crystallographica Section E'
_journal_page_first o469
_journal_page_last o469
_journal_paper_doi 10.1107/S1600536808001281
_journal_volume 64
_journal_year 2008
_chemical_formula_iupac 'C16 H14 N2 O2'
_chemical_formula_moiety 'C16 H14 N2 O2'
_chemical_formula_sum 'C16 H14 N2 O2'
_chemical_formula_weight 266.29
_chemical_melting_point 484
_chemical_name_common
;
N,N'-dimethyldianthranilide
;
_chemical_name_systematic
;
5,11-Dimethyldibenzo[b,f][1,5]diazocine-6,12(5H,11H)-dione
;
_space_group_IT_number 14
_symmetry_cell_setting monoclinic
_symmetry_space_group_name_Hall '-P 2ybc'
_symmetry_space_group_name_H-M 'P 1 21/c 1'
_atom_sites_solution_hydrogens geom
_atom_sites_solution_primary direct
_atom_sites_solution_secondary difmap
_audit_creation_method SHELXL97
_cell_angle_alpha 90.00
_cell_angle_beta 101.6110(10)
_cell_angle_gamma 90.00
_cell_formula_units_Z 4
_cell_length_a 11.2715(10)
_cell_length_b 7.9113(7)
_cell_length_c 15.4100(14)
_cell_measurement_reflns_used 5797
_cell_measurement_temperature 150(2)
_cell_measurement_theta_max 28.2912
_cell_measurement_theta_min 2.6988
_cell_volume 1346.0(2)
_computing_cell_refinement 'SAINT (Bruker, 2003)'
_computing_data_collection 'SMART (Bruker, 1998)'
_computing_data_reduction 'SAINT (Bruker, 2003)'
_computing_molecular_graphics
;
X-SEED (Barbour, 2001) and SHELXTL (Bruker, 2003)
;
_computing_publication_material 'modiCIFer (Version Dec-16-2005; Guzei, 2005)'
_computing_structure_refinement 'SHELXL97 (Sheldrick, 2008)'
_computing_structure_solution 'SHELXS97 (Sheldrick, 2008)'
_diffrn_ambient_temperature 150(2)
_diffrn_measured_fraction_theta_full 0.990
_diffrn_measured_fraction_theta_max 0.949
_diffrn_measurement_device_type 'Bruker 1000 CCD area-detector'
_diffrn_measurement_method \w
_diffrn_radiation_monochromator graphite
_diffrn_radiation_source 'fine-focus sealed tube'
_diffrn_radiation_type MoK\a
_diffrn_radiation_wavelength 0.71073
_diffrn_reflns_av_R_equivalents 0.0219
_diffrn_reflns_av_sigmaI/netI 0.0178
_diffrn_reflns_limit_h_max 14
_diffrn_reflns_limit_h_min -14
_diffrn_reflns_limit_k_max 10
_diffrn_reflns_limit_k_min -10
_diffrn_reflns_limit_l_max 20
_diffrn_reflns_limit_l_min -20
_diffrn_reflns_number 12897
_diffrn_reflns_theta_full 27.50
_diffrn_reflns_theta_max 28.30
_diffrn_reflns_theta_min 1.84
_diffrn_standards_decay_% 0.24
_diffrn_standards_number 141
_exptl_absorpt_coefficient_mu 0.088
_exptl_absorpt_correction_T_max 0.979
_exptl_absorpt_correction_T_min 0.901
_exptl_absorpt_correction_type multi-scan
_exptl_absorpt_process_details '(SADABS; Sheldrick, 1996)'
_exptl_crystal_colour colourless
_exptl_crystal_density_diffrn 1.314
_exptl_crystal_density_method 'not measured'
_exptl_crystal_description prism
_exptl_crystal_F_000 560
_exptl_crystal_size_max 0.55
_exptl_crystal_size_mid 0.42
_exptl_crystal_size_min 0.24
_refine_diff_density_max 0.233
_refine_diff_density_min -0.233
_refine_ls_extinction_method none
_refine_ls_goodness_of_fit_ref 1.038
_refine_ls_hydrogen_treatment constr
_refine_ls_matrix_type full
_refine_ls_number_parameters 185
_refine_ls_number_reflns 3175
_refine_ls_number_restraints 1
_refine_ls_restrained_S_all 1.038
_refine_ls_R_factor_all 0.0449
_refine_ls_R_factor_gt 0.0371
_refine_ls_shift/su_max 0.000
_refine_ls_shift/su_mean 0.000
_refine_ls_structure_factor_coef Fsqd
_refine_ls_weighting_details 'calc w = 1/[\s^2^(Fo^2^)+(0.0528P)^2^+0.3606P] where P=(Fo^2^+2Fc^2^)/3'
_refine_ls_weighting_scheme calc
_refine_ls_wR_factor_gt 0.0970
_refine_ls_wR_factor_ref 0.1044
_reflns_number_gt 2686
_reflns_number_total 3175
_reflns_threshold_expression I>2\s(I)
_cod_data_source_file hk2415.cif
_cod_data_source_block I
_cod_original_sg_symbol_H-M 'P 21/c'
_cod_database_code 2217548
_cod_database_fobs_code 2217548

loop_
_symmetry_equiv_pos_as_xyz
'x, y, z'
'-x, y+1/2, -z+1/2'
'-x, -y, -z'
'x, -y-1/2, z-1/2'

loop_
_atom_site_type_symbol
_atom_site_label
_atom_site_fract_x
_atom_site_fract_y
_atom_site_fract_z
_atom_site_U_iso_or_equiv
_atom_site_adp_type
_atom_site_calc_flag
_atom_site_refinement_flags
_atom_site_occupancy
_atom_site_disorder_assembly
_atom_site_disorder_group
O O1 -0.03631(7) 0.20770(12) 0.36470(6) 0.0392(2) Uani d . 1 . .
O O2 0.32157(9) 0.56190(11) 0.51403(6) 0.0384(2) Uani d . 1 . .
N N1 0.26191(9) 0.43083(12) 0.38154(6) 0.0293(2) Uani d . 1 . .
N N2 0.11807(8) 0.19261(12) 0.48395(6) 0.0280(2) Uani d . 1 . .
C C1 0.07223(10) 0.19025(14) 0.39558(8) 0.0283(2) Uani d . 1 A .
C C2 0.15986(10) 0.16141(14) 0.33568(7) 0.0270(2) Uani d . 1 . .
C C3 0.14642(11) 0.01939(15) 0.28107(7) 0.0313(3) Uani d . 1 A .
H H3 0.0832 -0.0590 0.2833 0.038 Uiso calc R 1 . .
C C4 0.22439(12) -0.00839(16) 0.22364(8) 0.0346(3) Uani d . 1 . .
H H4 0.2150 -0.1059 0.1869 0.042 Uiso calc R 1 A .
C C5 0.31624(12) 0.10641(17) 0.21977(7) 0.0356(3) Uani d . 1 A .
H H5 0.3706 0.0864 0.1811 0.043 Uiso calc R 1 . .
C C6 0.32876(11) 0.25014(15) 0.27217(8) 0.0323(3) Uani d . 1 . .
H H6 0.3905 0.3299 0.2683 0.039 Uiso calc R 1 A .
C C7 0.25127(10) 0.27809(14) 0.33037(7) 0.0271(2) Uani d . 1 A .
C C8 0.23206(13) 0.59028(16) 0.33401(9) 0.0410(3) Uani d P 0.75 A 1
H H8A 0.2291 0.6813 0.3766 0.049 Uiso calc PRD 0.75 A 1
H H8B 0.1530 0.5801 0.2939 0.049 Uiso calc PR 0.75 A 1
H H8C 0.2941 0.6162 0.2996 0.049 Uiso calc PRD 0.75 A 1
C C8' 0.23206(13) 0.59028(16) 0.33401(9) 0.0410(3) Uani d P 0.25 A 2
H H8D 0.2974 0.6720 0.3534 0.049 Uiso calc PRD 0.25 A 2
H H8E 0.1562 0.6349 0.3466 0.049 Uiso calc PR 0.25 A 2
H H8F 0.2226 0.5707 0.2702 0.049 Uiso calc PR 0.25 A 2
C C9 0.30500(10) 0.43187(14) 0.47035(7) 0.0271(2) Uani d . 1 A .
C C10 0.33394(10) 0.26308(13) 0.51321(7) 0.0239(2) Uani d . 1 . .
C C11 0.45333(10) 0.22278(15) 0.55095(7) 0.0272(2) Uani d . 1 A .
H H11 0.5166 0.2994 0.5460 0.033 Uiso calc R 1 . .
C C12 0.48022(10) 0.07159(15) 0.59559(7) 0.0304(3) Uani d . 1 . .
H H12 0.5619 0.0443 0.6210 0.036 Uiso calc R 1 A .
C C13 0.38820(11) -0.04021(15) 0.60338(7) 0.0309(3) Uani d . 1 A .
H H13 0.4071 -0.1439 0.6342 0.037 Uiso calc R 1 . .
C C14 0.26895(11) -0.00143(14) 0.56646(7) 0.0291(2) Uani d . 1 . .
H H14 0.2059 -0.0777 0.5723 0.035 Uiso calc R 1 A .
C C15 0.24198(9) 0.14978(14) 0.52073(7) 0.0243(2) Uani d . 1 A .
C C16 0.03856(11) 0.22890(17) 0.54596(9) 0.0363(3) Uani d P 0.65 B 1
H H16A -0.0385 0.2743 0.5134 0.044 Uiso calc PR 0.65 B 1
H H16B 0.0774 0.3121 0.5897 0.044 Uiso calc PR 0.65 B 1
H H16C 0.0236 0.1246 0.5763 0.044 Uiso calc PR 0.65 B 1
C C16' 0.03856(11) 0.22890(17) 0.54596(9) 0.0363(3) Uani d P 0.35 B 2
H H16D -0.0348 0.1596 0.5309 0.044 Uiso calc PR 0.35 B 2
H H16E 0.0163 0.3488 0.5421 0.044 Uiso calc PR 0.35 B 2
H H16F 0.0810 0.2026 0.6064 0.044 Uiso calc PR 0.35 B 2

loop_
_atom_site_aniso_label
_atom_site_aniso_U_11
_atom_site_aniso_U_22
_atom_site_aniso_U_33
_atom_site_aniso_U_12
_atom_site_aniso_U_13
_atom_site_aniso_U_23
O1 0.0249(4) 0.0477(5) 0.0415(5) -0.0008(4) -0.0015(3) 0.0076(4)
O2 0.0516(6) 0.0251(4) 0.0385(5) -0.0088(4) 0.0088(4) -0.0029(3)
N1 0.0320(5) 0.0229(5) 0.0309(5) -0.0034(4) 0.0012(4) 0.0057(4)
N2 0.0235(4) 0.0306(5) 0.0297(5) -0.0045(4) 0.0045(4) 0.0013(4)
C1 0.0257(5) 0.0237(5) 0.0330(6) -0.0039(4) 0.0004(4) 0.0043(4)
C2 0.0271(5) 0.0272(5) 0.0235(5) -0.0012(4) -0.0029(4) 0.0057(4)
C3 0.0334(6) 0.0278(6) 0.0283(5) -0.0026(4) -0.0045(4) 0.0047(4)
C4 0.0440(7) 0.0319(6) 0.0242(5) 0.0037(5) -0.0023(5) 0.0014(5)
C5 0.0417(7) 0.0416(7) 0.0232(5) 0.0062(5) 0.0055(5) 0.0074(5)
C6 0.0341(6) 0.0349(6) 0.0267(5) -0.0022(5) 0.0036(4) 0.0108(5)
C7 0.0302(5) 0.0257(5) 0.0226(5) -0.0011(4) -0.0014(4) 0.0064(4)
C8 0.0490(8) 0.0270(6) 0.0428(7) -0.0010(5) -0.0012(6) 0.0110(5)
C8' 0.0490(8) 0.0270(6) 0.0428(7) -0.0010(5) -0.0012(6) 0.0110(5)
C9 0.0255(5) 0.0248(5) 0.0311(6) -0.0062(4) 0.0055(4) 0.0019(4)
C10 0.0268(5) 0.0245(5) 0.0204(5) -0.0039(4) 0.0044(4) -0.0015(4)
C11 0.0253(5) 0.0316(6) 0.0245(5) -0.0051(4) 0.0047(4) -0.0022(4)
C12 0.0277(5) 0.0365(6) 0.0257(5) 0.0022(4) 0.0024(4) -0.0006(4)
C13 0.0392(6) 0.0279(6) 0.0247(5) 0.0016(5) 0.0045(4) 0.0038(4)
C14 0.0333(6) 0.0277(6) 0.0258(5) -0.0071(4) 0.0046(4) 0.0016(4)
C15 0.0244(5) 0.0262(5) 0.0217(5) -0.0042(4) 0.0031(4) -0.0008(4)
C16 0.0297(6) 0.0417(7) 0.0390(7) -0.0057(5) 0.0107(5) -0.0040(5)
C16' 0.0297(6) 0.0417(7) 0.0390(7) -0.0057(5) 0.0107(5) -0.0040(5)

loop_
_atom_type_symbol
_atom_type_description
_atom_type_scat_dispersion_real
_atom_type_scat_dispersion_imag
_atom_type_scat_source
C C 0.0033 0.0016 'International Tables Vol C Tables 4.2.6.8 and 6.1.1.4'
H H 0.0000 0.0000 'International Tables Vol C Tables 4.2.6.8 and 6.1.1.4'
N N 0.0061 0.0033 'International Tables Vol C Tables 4.2.6.8 and 6.1.1.4'
O O 0.0106 0.0060 'International Tables Vol C Tables 4.2.6.8 and 6.1.1.4'

loop_
_geom_angle_atom_site_label_1
_geom_angle_atom_site_label_2
_geom_angle_atom_site_label_3
_geom_angle
C9 N1 C7 122.20(9)
C9 N1 C8 119.94(10)
C7 N1 C8 117.74(9)
C1 N2 C15 122.43(9)
C1 N2 C16 119.90(10)
C15 N2 C16 117.55(9)
O1 C1 N2 122.43(11)
O1 C1 C2 120.47(10)
N2 C1 C2 117.09(9)
C3 C2 C7 119.27(11)
C3 C2 C1 119.31(10)
C7 C2 C1 121.35(10)
C4 C3 C2 120.54(11)
C4 C3 H3 119.7
C2 C3 H3 119.7
C3 C4 C5 119.91(11)
C3 C4 H4 120.0
C5 C4 H4 120.0
C6 C5 C4 120.11(12)
C6 C5 H5 119.9
C4 C5 H5 119.9
C5 C6 C7 120.21(11)
C5 C6 H6 119.9
C7 C6 H6 119.9
C6 C7 C2 119.94(11)
C6 C7 N1 119.66(10)
C2 C7 N1 120.34(10)
N1 C8 H8A 109.5
N1 C8 H8B 109.5
N1 C8 H8C 109.5
O2 C9 N1 122.97(10)
O2 C9 C10 120.80(10)
N1 C9 C10 116.21(9)
C11 C10 C15 119.42(10)
C11 C10 C9 119.71(9)
C15 C10 C9 120.75(10)
C12 C11 C10 120.20(10)
C12 C11 H11 119.9
C10 C11 H11 119.9
C11 C12 C13 120.13(10)
C11 C12 H12 119.9
C13 C12 H12 119.9
C14 C13 C12 120.29(11)
C14 C13 H13 119.9
C12 C13 H13 119.9
C13 C14 C15 119.60(10)
C13 C14 H14 120.2
C15 C14 H14 120.2
C14 C15 C10 120.36(10)
C14 C15 N2 119.89(9)
C10 C15 N2 119.71(10)
N2 C16 H16A 109.5
N2 C16 H16B 109.5
N2 C16 H16C 109.5

loop_
_geom_bond_atom_site_label_1
_geom_bond_atom_site_label_2
_geom_bond_distance
O1 C1 1.2280(13)
O2 C9 1.2229(14)
N1 C9 1.3569(15)
N1 C7 1.4346(15)
N1 C8 1.4635(14)
N2 C1 1.3558(15)
N2 C15 1.4380(14)
N2 C16 1.4642(15)
C1 C2 1.4990(16)
C2 C3 1.3936(16)
C2 C7 1.3980(15)
C3 C4 1.3846(18)
C3 H3 0.9500
C4 C5 1.3874(19)
C4 H4 0.9500
C5 C6 1.3854(18)
C5 H5 0.9500
C6 C7 1.3897(17)
C6 H6 0.9500
C8 H8A 0.9800
C8 H8B 0.9800
C8 H8C 0.9800
C9 C10 1.4964(15)
C10 C11 1.3913(15)
C10 C15 1.3926(14)
C11 C12 1.3827(16)
C11 H11 0.9500
C12 C13 1.3867(17)
C12 H12 0.9500
C13 C14 1.3844(17)
C13 H13 0.9500
C14 C15 1.3906(15)
C14 H14 0.9500
C16 H16A 0.9800
C16 H16B 0.9800
C16 H16C 0.9800

loop_
_geom_torsion_atom_site_label_1
_geom_torsion_atom_site_label_2
_geom_torsion_atom_site_label_3
_geom_torsion_atom_site_label_4
_geom_torsion
C15 N2 C1 O1 171.43(10)
C16 N2 C1 O1 -4.45(17)
C15 N2 C1 C2 -7.30(15)
C16 N2 C1 C2 176.82(10)
O1 C1 C2 C3 -60.48(15)
N2 C1 C2 C3 118.28(11)
O1 C1 C2 C7 116.44(12)
N2 C1 C2 C7 -64.81(14)
C7 C2 C3 C4 1.56(16)
C1 C2 C3 C4 178.54(10)
C2 C3 C4 C5 -0.46(17)
C3 C4 C5 C6 -1.08(17)
C4 C5 C6 C7 1.52(17)
C5 C6 C7 C2 -0.41(16)
C5 C6 C7 N1 -177.39(10)
C3 C2 C7 C6 -1.12(15)
C1 C2 C7 C6 -178.04(10)
C3 C2 C7 N1 175.84(9)
C1 C2 C7 N1 -1.08(15)
C9 N1 C7 C6 -109.40(12)
C8 N1 C7 C6 66.63(14)
C9 N1 C7 C2 73.63(14)
C8 N1 C7 C2 -110.33(12)
C7 N1 C9 O2 175.40(11)
C8 N1 C9 O2 -0.55(18)
C7 N1 C9 C10 -3.60(15)
C8 N1 C9 C10 -179.55(10)
O2 C9 C10 C11 -64.70(15)
N1 C9 C10 C11 114.32(11)
O2 C9 C10 C15 111.25(12)
N1 C9 C10 C15 -69.72(14)
C15 C10 C11 C12 -0.08(16)
C9 C10 C11 C12 175.93(10)
C10 C11 C12 C13 -0.36(16)
C11 C12 C13 C14 0.11(17)
C12 C13 C14 C15 0.59(17)
C13 C14 C15 C10 -1.03(16)
C13 C14 C15 N2 -178.59(10)
C11 C10 C15 C14 0.78(16)
C9 C10 C15 C14 -175.18(10)
C11 C10 C15 N2 178.34(9)
C9 C10 C15 N2 2.37(15)
C1 N2 C15 C14 -108.33(12)
C16 N2 C15 C14 67.64(14)
C1 N2 C15 C10 74.10(14)
C16 N2 C15 C10 -109.93(12)
